data_4034073
loop_
_publ_author_name
'Benzai, Amal'
'Shi, Xinzhe'
'Derridj, Fazia'
'Roisnel, Thierry'
'Doucet, Henri'
'Soul\'e, Jean-Fran\,cois'

_publ_section_title
;
 Late-Stage Diversification of Imidazole-Based Pharmaceuticals through
 Pd-Catalyzed Regioselective C-H Bond Arylations.
;
_journal_issue 20
_journal_name_full 'The Journal of organic chemistry'
_journal_page_first 13135
_journal_page_last 13143
_journal_paper_doi 10.1021/acs.joc.9b01469
_journal_volume 84
_journal_year 2019
_chemical_compound_source 'synthesis as described'
_chemical_formula_moiety 'C32 H24 N2'
_chemical_formula_sum 'C32 H24 N2'
_chemical_formula_weight 436.53
_space_group_crystal_system monoclinic
_space_group_IT_number 14
_space_group_name_Hall '-P 2yn'
_space_group_name_H-M_alt 'P 1 21/n 1'
_atom_sites_solution_hydrogens geom
_atom_sites_solution_primary dual
_atom_sites_solution_secondary difmap
_cell_angle_alpha 90
_cell_angle_beta 101.997(7)
_cell_angle_gamma 90
_cell_formula_units_Z 4
_cell_length_a 10.0462(18)
_cell_length_b 18.268(3)
_cell_length_c 13.217(3)
_cell_measurement_reflns_used 6007
_cell_measurement_temperature 150
_cell_measurement_theta_max 27.4714
_cell_measurement_theta_min 2.3564
_cell_measurement_wavelength 0.71073
_cell_volume 2372.7(8)
_computing_cell_refinement 'APEX3 (Bruker, 2015)'
_computing_data_collection 'SAINT (Bruker, 2014)'
_computing_data_reduction 'SAINT (Bruker, 2014)'
_computing_molecular_graphics 'SXGRAPH (L. Farrugia, 1999), Mercury (CSD, 2016)'
_computing_publication_material 'CRYSCALC (T. Roisnel, local program, 2019)'
_computing_structure_refinement 'SHELXL-2018_3 (Sheldrick, 2018)'
_computing_structure_solution 'SHELXT (G. Sheldrick, 2015)'
_diffrn_ambient_temperature 150
_diffrn_detector '(CMOS) PHOTON 100'
_diffrn_detector_area_resol_mean 10.4167
_diffrn_measured_fraction_theta_full 0.980
_diffrn_measured_fraction_theta_max 0.972
_diffrn_measurement_device_type 'D8 VENTURE Bruker AXS'
_diffrn_measurement_method 'rotation images'
_diffrn_radiation_monochromator 'multilayer monochromator'
_diffrn_radiation_probe x-ray
_diffrn_radiation_source 'Incoatec microfocus sealed tube'
_diffrn_radiation_type MoK\a
_diffrn_radiation_wavelength 0.71073
_diffrn_reflns_av_R_equivalents 0.1567
_diffrn_reflns_av_unetI/netI 0.1339
_diffrn_reflns_limit_h_max 13
_diffrn_reflns_limit_h_min -13
_diffrn_reflns_limit_k_max 23
_diffrn_reflns_limit_k_min -20
_diffrn_reflns_limit_l_max 17
_diffrn_reflns_limit_l_min -17
_diffrn_reflns_number 19078
_diffrn_reflns_theta_full 25.242
_diffrn_reflns_theta_max 27.481
_diffrn_reflns_theta_min 2.230
_diffrn_source_current 1.0
_diffrn_source_voltage 50.0
_exptl_absorpt_coefficient_mu 0.071
_exptl_absorpt_correction_T_max 0.996
_exptl_absorpt_correction_T_min 0.636
_exptl_absorpt_correction_type multi-scan
_exptl_absorpt_process_details
;
  [Sheldrick, G.M. (2014). SADABS Bruker AXS Inc., Madison, Wisconsin, USA]
;
_exptl_crystal_colour colourless
_exptl_crystal_density_diffrn 1.222
_exptl_crystal_description prism
_exptl_crystal_F_000 920
_exptl_crystal_size_max 0.350
_exptl_crystal_size_mid 0.310
_exptl_crystal_size_min 0.050
_refine_diff_density_max 0.530
_refine_diff_density_min -0.445
_refine_diff_density_rms 0.104
_refine_ls_extinction_method none
_refine_ls_goodness_of_fit_ref 1.074
_refine_ls_hydrogen_treatment constr
_refine_ls_matrix_type full
_refine_ls_number_parameters 307
_refine_ls_number_reflns 5281
_refine_ls_number_restraints 0
_refine_ls_restrained_S_all 1.074
_refine_ls_R_factor_all 0.1847
_refine_ls_R_factor_gt 0.1206
_refine_ls_shift/su_max 0.000
_refine_ls_shift/su_mean 0.000
_refine_ls_structure_factor_coef Fsqd
_refine_ls_weighting_details 'w=1/[\s^2^(Fo^2^)+(0.0084P)^2^+10.1911P] where P=(Fo^2^+2Fc^2^)/3'
_refine_ls_weighting_scheme calc
_refine_ls_wR_factor_gt 0.2457
_refine_ls_wR_factor_ref 0.2761
_reflns_Friedel_coverage 0.000
_reflns_number_gt 3146
_reflns_number_total 5281
_reflns_threshold_expression >2sigma(I)
_cod_data_source_file jo9b01469_si_002.cif
_cod_data_source_block amel16
_cod_original_sg_symbol_H-M 'P 21/n'
_cod_database_code 4034073

loop_
_space_group_symop_operation_xyz
'x, y, z'
'-x+1/2, y+1/2, -z+1/2'
'-x, -y, -z'
'x-1/2, -y-1/2, z-1/2'

loop_
_atom_site_label
_atom_site_type_symbol
_atom_site_fract_x
_atom_site_fract_y
_atom_site_fract_z
_atom_site_U_iso_or_equiv
_atom_site_adp_type
_atom_site_occupancy
_atom_site_site_symmetry_order
_atom_site_calc_flag
_atom_site_refinement_flags_posn
_atom_site_refinement_flags_adp
C1 C 0.4782(5) 0.2024(3) 0.6969(4) 0.0365(12) Uani 1 1 d . .
H1 H 0.568347 0.218524 0.724499 0.044 Uiso 1 1 calc R U
C2 C 0.4285(6) 0.1414(3) 0.7386(5) 0.0483(15) Uani 1 1 d . .
H2 H 0.485292 0.114702 0.792513 0.058 Uiso 1 1 calc R U
C3 C 0.2961(7) 0.1195(3) 0.7015(5) 0.0490(15) Uani 1 1 d . .
H3 H 0.260556 0.078443 0.731248 0.059 Uiso 1 1 calc R U
C4 C 0.2152(6) 0.1572(3) 0.6213(5) 0.0465(15) Uani 1 1 d . .
H4 H 0.123947 0.142029 0.595924 0.056 Uiso 1 1 calc R U
C5 C 0.2664(5) 0.2175(3) 0.5772(4) 0.0360(12) Uani 1 1 d . .
H5 H 0.210590 0.242679 0.521087 0.043 Uiso 1 1 calc R U
C6 C 0.3985(4) 0.2408(2) 0.6150(3) 0.0234(9) Uani 1 1 d . .
C7 C 0.4578(4) 0.3074(2) 0.5728(3) 0.0210(9) Uani 1 1 d . .
H7 H 0.558857 0.302278 0.593729 0.025 Uiso 1 1 calc R U
C8 C 0.4251(4) 0.3119(2) 0.4552(3) 0.0210(9) Uani 1 1 d . .
C9 C 0.4864(5) 0.2614(2) 0.4010(4) 0.0283(10) Uani 1 1 d . .
H9 H 0.545073 0.225176 0.437771 0.034 Uiso 1 1 calc R U
C10 C 0.4632(5) 0.2630(3) 0.2943(4) 0.0323(11) Uani 1 1 d . .
H10 H 0.507090 0.228324 0.258725 0.039 Uiso 1 1 calc R U
C11 C 0.3753(4) 0.3154(2) 0.2374(3) 0.0235(9) Uani 1 1 d . .
C12 C 0.3148(4) 0.3654(2) 0.2920(3) 0.0255(10) Uani 1 1 d . .
H12 H 0.256148 0.401608 0.255106 0.031 Uiso 1 1 calc R U
C13 C 0.3374(4) 0.3642(2) 0.3994(3) 0.0241(9) Uani 1 1 d . .
H13 H 0.293448 0.398857 0.434942 0.029 Uiso 1 1 calc R U
C14 C 0.3574(4) 0.3172(3) 0.1235(4) 0.0283(10) Uani 1 1 d . .
C15 C 0.3609(5) 0.2528(3) 0.0668(4) 0.0382(12) Uani 1 1 d . .
H15 H 0.368243 0.207051 0.101609 0.046 Uiso 1 1 calc R U
C16 C 0.3540(6) 0.2543(4) -0.0391(4) 0.0525(16) Uani 1 1 d . .
H16 H 0.355825 0.209936 -0.076372 0.063 Uiso 1 1 calc R U
C17 C 0.3444(6) 0.3207(4) -0.0898(4) 0.0558(17) Uani 1 1 d . .
H17 H 0.342690 0.322095 -0.161949 0.067 Uiso 1 1 calc R U
C18 C 0.3374(5) 0.3855(4) -0.0365(4) 0.0466(15) Uani 1 1 d . .
H18 H 0.327802 0.430841 -0.072391 0.056 Uiso 1 1 calc R U
C19 C 0.3443(5) 0.3839(3) 0.0693(4) 0.0324(11) Uani 1 1 d . .
H19 H 0.340178 0.428383 0.105684 0.039 Uiso 1 1 calc R U
N20 N 0.4227(3) 0.37477(19) 0.6232(3) 0.0216(8) Uani 1 1 d . .
C21 C 0.3021(4) 0.3924(2) 0.6451(3) 0.0250(10) Uani 1 1 d . .
H21 H 0.223352 0.362561 0.627167 0.030 Uiso 1 1 calc R U
N22 N 0.3041(4) 0.4553(2) 0.6940(3) 0.0266(9) Uani 1 1 d . .
C23 C 0.4364(5) 0.4791(3) 0.7027(4) 0.0284(10) Uani 1 1 d . .
H23 H 0.470781 0.523441 0.735567 0.034 Uiso 1 1 calc R U
C24 C 0.5116(5) 0.4317(2) 0.6589(3) 0.0270(10) Uani 1 1 d . .
C25 C 0.6547(5) 0.4344(2) 0.6438(4) 0.0265(10) Uani 1 1 d . .
C26 C 0.6814(4) 0.4398(2) 0.5469(3) 0.0263(10) Uani 1 1 d . .
H26 H 0.607390 0.438530 0.488951 0.032 Uiso 1 1 calc R U
C27 C 0.8127(5) 0.4469(3) 0.5297(4) 0.0301(11) Uani 1 1 d . .
H27 H 0.827613 0.450184 0.461153 0.036 Uiso 1 1 calc R U
C28 C 0.9214(5) 0.4492(3) 0.6132(4) 0.0333(11) Uani 1 1 d . .
H28 H 1.011216 0.455395 0.602136 0.040 Uiso 1 1 calc R U
C29 C 0.8992(4) 0.4423(2) 0.7156(3) 0.0261(10) Uani 1 1 d . .
C30 C 1.0096(5) 0.4435(3) 0.8017(4) 0.0373(12) Uani 1 1 d . .
H30 H 1.099779 0.449775 0.791605 0.045 Uiso 1 1 calc R U
C31 C 0.9866(5) 0.4358(3) 0.8991(4) 0.0396(13) Uani 1 1 d . .
H31 H 1.061074 0.436993 0.956717 0.048 Uiso 1 1 calc R U
C32 C 0.8536(5) 0.4259(3) 0.9152(4) 0.0344(11) Uani 1 1 d . .
H32 H 0.839420 0.419840 0.983616 0.041 Uiso 1 1 calc R U
C33 C 0.7455(5) 0.4250(3) 0.8346(4) 0.0303(11) Uani 1 1 d . .
H33 H 0.656443 0.418298 0.846997 0.036 Uiso 1 1 calc R U
C34 C 0.7643(4) 0.4339(2) 0.7309(4) 0.0262(10) Uani 1 1 d . .

loop_
_atom_site_aniso_label
_atom_site_aniso_U_11
_atom_site_aniso_U_22
_atom_site_aniso_U_33
_atom_site_aniso_U_23
_atom_site_aniso_U_13
_atom_site_aniso_U_12
C1 0.042(3) 0.029(3) 0.040(3) 0.003(2) 0.010(2) 0.006(2)
C2 0.061(4) 0.037(3) 0.051(3) 0.013(3) 0.021(3) 0.008(3)
C3 0.072(4) 0.025(3) 0.063(4) 0.010(3) 0.044(3) 0.000(3)
C4 0.041(3) 0.041(3) 0.067(4) -0.009(3) 0.033(3) -0.013(3)
C5 0.028(3) 0.027(3) 0.054(3) -0.004(2) 0.012(2) -0.002(2)
C6 0.026(2) 0.019(2) 0.028(2) -0.0023(18) 0.0124(19) 0.0033(17)
C7 0.016(2) 0.020(2) 0.028(2) -0.0016(18) 0.0055(17) 0.0025(16)
C8 0.022(2) 0.016(2) 0.025(2) -0.0003(17) 0.0041(17) -0.0009(16)
C9 0.032(2) 0.023(2) 0.030(2) 0.0050(19) 0.007(2) 0.0078(19)
C10 0.045(3) 0.026(2) 0.027(2) -0.001(2) 0.010(2) 0.010(2)
C11 0.024(2) 0.020(2) 0.026(2) -0.0018(18) 0.0047(18) -0.0012(17)
C12 0.027(2) 0.023(2) 0.024(2) 0.0000(19) 0.0003(18) 0.0000(18)
C13 0.022(2) 0.020(2) 0.030(2) -0.0072(19) 0.0059(18) 0.0043(17)
C14 0.022(2) 0.033(3) 0.028(2) -0.003(2) 0.0013(18) 0.0013(19)
C15 0.042(3) 0.035(3) 0.035(3) -0.006(2) 0.004(2) 0.002(2)
C16 0.063(4) 0.060(4) 0.031(3) -0.012(3) 0.001(3) 0.005(3)
C17 0.058(4) 0.080(5) 0.025(3) 0.004(3) -0.003(3) 0.007(3)
C18 0.041(3) 0.062(4) 0.033(3) 0.020(3) -0.001(2) 0.010(3)
C19 0.027(2) 0.036(3) 0.032(3) 0.002(2) 0.000(2) 0.007(2)
N20 0.0199(18) 0.0251(19) 0.0195(18) 0.0023(15) 0.0031(14) -0.0034(15)
C21 0.024(2) 0.026(2) 0.024(2) 0.0012(19) 0.0027(18) -0.0009(18)
N22 0.030(2) 0.025(2) 0.024(2) -0.0009(16) 0.0054(16) 0.0054(16)
C23 0.028(2) 0.027(2) 0.027(2) -0.0055(19) -0.0001(19) 0.0039(19)
C24 0.029(2) 0.027(2) 0.022(2) 0.0001(19) -0.0030(18) -0.0023(19)
C25 0.032(2) 0.017(2) 0.030(2) 0.0018(19) 0.0050(19) -0.0014(18)
C26 0.028(2) 0.024(2) 0.026(2) 0.0017(19) 0.0030(19) -0.0013(18)
C27 0.038(3) 0.029(3) 0.026(2) 0.006(2) 0.013(2) -0.001(2)
C28 0.023(2) 0.024(2) 0.055(3) 0.005(2) 0.015(2) -0.0012(19)
C29 0.028(2) 0.020(2) 0.028(2) -0.0006(19) 0.0011(19) 0.0006(18)
C30 0.026(3) 0.035(3) 0.048(3) -0.003(2) 0.002(2) -0.003(2)
C31 0.038(3) 0.040(3) 0.035(3) 0.001(2) -0.005(2) 0.003(2)
C32 0.040(3) 0.035(3) 0.026(2) -0.001(2) 0.001(2) -0.001(2)
C33 0.031(3) 0.027(3) 0.030(2) -0.002(2) 0.001(2) 0.0000(19)
C34 0.028(2) 0.018(2) 0.033(3) 0.0009(19) 0.0066(19) 0.0013(18)

loop_
_atom_type_symbol
_atom_type_description
_atom_type_scat_dispersion_real
_atom_type_scat_dispersion_imag
_atom_type_scat_source
C C 0.0033 0.0016 'International Tables Vol C Tables 4.2.6.8 and 6.1.1.4'
H H 0.0000 0.0000 'International Tables Vol C Tables 4.2.6.8 and 6.1.1.4'
N N 0.0061 0.0033 'International Tables Vol C Tables 4.2.6.8 and 6.1.1.4'

loop_
_geom_angle_atom_site_label_1
_geom_angle_atom_site_label_2
_geom_angle_atom_site_label_3
_geom_angle
C2 C1 C6 121.2(5)
C2 C1 H1 119.4
C6 C1 H1 119.4
C3 C2 C1 119.6(5)
C3 C2 H2 120.2
C1 C2 H2 120.2
C2 C3 C4 119.9(5)
C2 C3 H3 120.0
C4 C3 H3 120.0
C3 C4 C5 120.5(5)
C3 C4 H4 119.8
C5 C4 H4 119.8
C6 C5 C4 120.0(5)
C6 C5 H5 120.0
C4 C5 H5 120.0
C5 C6 C1 118.7(4)
C5 C6 C7 122.4(4)
C1 C6 C7 118.9(4)
N20 C7 C6 110.8(3)
N20 C7 C8 113.3(3)
C6 C7 C8 113.7(3)
N20 C7 H7 106.1
C6 C7 H7 106.1
C8 C7 H7 106.1
C9 C8 C13 118.6(4)
C9 C8 C7 117.8(4)
C13 C8 C7 123.6(4)
C10 C9 C8 121.0(4)
C10 C9 H9 119.5
C8 C9 H9 119.5
C9 C10 C11 120.8(4)
C9 C10 H10 119.6
C11 C10 H10 119.6
C12 C11 C10 117.8(4)
C12 C11 C14 122.9(4)
C10 C11 C14 119.2(4)
C11 C12 C13 121.8(4)
C11 C12 H12 119.1
C13 C12 H12 119.1
C12 C13 C8 120.0(4)
C12 C13 H13 120.0
C8 C13 H13 120.0
C15 C14 C19 117.7(5)
C15 C14 C11 121.0(4)
C19 C14 C11 121.1(4)
C16 C15 C14 121.5(5)
C16 C15 H15 119.2
C14 C15 H15 119.2
C17 C16 C15 119.4(6)
C17 C16 H16 120.3
C15 C16 H16 120.3
C16 C17 C18 120.6(5)
C16 C17 H17 119.7
C18 C17 H17 119.7
C17 C18 C19 119.9(5)
C17 C18 H18 120.1
C19 C18 H18 120.1
C18 C19 C14 120.8(5)
C18 C19 H19 119.6
C14 C19 H19 119.6
C21 N20 C24 107.0(4)
C21 N20 C7 127.5(4)
C24 N20 C7 125.5(4)
N22 C21 N20 113.2(4)
N22 C21 H21 123.4
N20 C21 H21 123.4
C21 N22 C23 103.4(4)
C24 C23 N22 112.1(4)
C24 C23 H23 123.9
N22 C23 H23 123.9
C23 C24 N20 104.3(4)
C23 C24 C25 132.3(4)
N20 C24 C25 123.3(4)
C26 C25 C34 119.4(4)
C26 C25 C24 120.7(4)
C34 C25 C24 119.9(4)
C25 C26 C27 122.5(4)
C25 C26 H26 118.7
C27 C26 H26 118.7
C28 C27 C26 119.4(4)
C28 C27 H27 120.3
C26 C27 H27 120.3
C27 C28 C29 120.2(4)
C27 C28 H28 119.9
C29 C28 H28 119.9
C30 C29 C34 119.9(4)
C30 C29 C28 120.8(4)
C34 C29 C28 119.3(4)
C31 C30 C29 120.0(5)
C31 C30 H30 120.0
C29 C30 H30 120.0
C30 C31 C32 120.6(5)
C30 C31 H31 119.7
C32 C31 H31 119.7
C33 C32 C31 120.9(5)
C33 C32 H32 119.5
C31 C32 H32 119.5
C32 C33 C34 120.5(5)
C32 C33 H33 119.7
C34 C33 H33 119.7
C25 C34 C29 119.1(4)
C25 C34 C33 122.9(4)
C29 C34 C33 118.0(4)

loop_
_geom_bond_atom_site_label_1
_geom_bond_atom_site_label_2
_geom_bond_distance
C1 C2 1.382(7)
C1 C6 1.394(7)
C1 H1 0.9500
C2 C3 1.378(8)
C2 H2 0.9500
C3 C4 1.379(8)
C3 H3 0.9500
C4 C5 1.394(7)
C4 H4 0.9500
C5 C6 1.384(6)
C5 H5 0.9500
C6 C7 1.512(6)
C7 N20 1.476(5)
C7 C8 1.523(6)
C7 H7 1.0000
C8 C9 1.389(6)
C8 C13 1.401(6)
C9 C10 1.381(6)
C9 H9 0.9500
C10 C11 1.409(6)
C10 H10 0.9500
C11 C12 1.380(6)
C11 C14 1.479(6)
C12 C13 1.391(6)
C12 H12 0.9500
C13 H13 0.9500
C14 C15 1.400(7)
C14 C19 1.404(7)
C15 C16 1.387(8)
C15 H15 0.9500
C16 C17 1.381(9)
C16 H16 0.9500
C17 C18 1.386(9)
C17 H17 0.9500
C18 C19 1.386(7)
C18 H18 0.9500
C19 H19 0.9500
N20 C21 1.342(5)
N20 C24 1.388(5)
C21 N22 1.316(6)
C21 H21 0.9500
N22 C23 1.380(6)
C23 C24 1.355(6)
C23 H23 0.9500
C24 C25 1.493(6)
C25 C26 1.366(6)
C25 C34 1.418(6)
C26 C27 1.391(6)
C26 H26 0.9500
C27 C28 1.382(7)
C27 H27 0.9500
C28 C29 1.423(7)
C28 H28 0.9500
C29 C30 1.415(6)
C29 C34 1.419(6)
C30 C31 1.361(7)
C30 H30 0.9500
C31 C32 1.409(7)
C31 H31 0.9500
C32 C33 1.354(6)
C32 H32 0.9500
C33 C34 1.431(7)
C33 H33 0.9500

loop_
_geom_torsion_atom_site_label_1
_geom_torsion_atom_site_label_2
_geom_torsion_atom_site_label_3
_geom_torsion_atom_site_label_4
_geom_torsion
C6 C1 C2 C3 -2.5(8)
C1 C2 C3 C4 1.8(9)
C2 C3 C4 C5 0.0(9)
C3 C4 C5 C6 -1.2(8)
C4 C5 C6 C1 0.5(7)
C4 C5 C6 C7 -177.7(4)
C2 C1 C6 C5 1.4(7)
C2 C1 C6 C7 179.6(5)
C5 C6 C7 N20 84.7(5)
C1 C6 C7 N20 -93.4(5)
C5 C6 C7 C8 -44.2(6)
C1 C6 C7 C8 137.6(4)
N20 C7 C8 C9 162.7(4)
C6 C7 C8 C9 -69.6(5)
N20 C7 C8 C13 -17.1(6)
C6 C7 C8 C13 110.6(4)
C13 C8 C9 C10 0.9(7)
C7 C8 C9 C10 -178.9(4)
C8 C9 C10 C11 -0.8(7)
C9 C10 C11 C12 0.8(7)
C9 C10 C11 C14 177.6(4)
C10 C11 C12 C13 -0.8(7)
C14 C11 C12 C13 -177.5(4)
C11 C12 C13 C8 0.9(7)
C9 C8 C13 C12 -0.9(6)
C7 C8 C13 C12 178.8(4)
C12 C11 C14 C15 -149.4(5)
C10 C11 C14 C15 34.0(7)
C12 C11 C14 C19 34.5(7)
C10 C11 C14 C19 -142.2(5)
C19 C14 C15 C16 1.0(8)
C11 C14 C15 C16 -175.3(5)
C14 C15 C16 C17 0.5(9)
C15 C16 C17 C18 -2.1(9)
C16 C17 C18 C19 2.1(9)
C17 C18 C19 C14 -0.5(8)
C15 C14 C19 C18 -1.0(7)
C11 C14 C19 C18 175.3(4)
C6 C7 N20 C21 -42.7(5)
C8 C7 N20 C21 86.4(5)
C6 C7 N20 C24 135.9(4)
C8 C7 N20 C24 -94.9(5)
C24 N20 C21 N22 -1.3(5)
C7 N20 C21 N22 177.6(4)
N20 C21 N22 C23 0.4(5)
C21 N22 C23 C24 0.7(5)
N22 C23 C24 N20 -1.4(5)
N22 C23 C24 C25 176.5(4)
C21 N20 C24 C23 1.6(5)
C7 N20 C24 C23 -177.3(4)
C21 N20 C24 C25 -176.6(4)
C7 N20 C24 C25 4.5(6)
C23 C24 C25 C26 -112.9(6)
N20 C24 C25 C26 64.7(6)
C23 C24 C25 C34 65.0(7)
N20 C24 C25 C34 -117.4(5)
C34 C25 C26 C27 -1.9(7)
C24 C25 C26 C27 176.0(4)
C25 C26 C27 C28 -0.4(7)
C26 C27 C28 C29 1.7(7)
C27 C28 C29 C30 179.1(5)
C27 C28 C29 C34 -0.7(7)
C34 C29 C30 C31 0.8(7)
C28 C29 C30 C31 -179.0(5)
C29 C30 C31 C32 0.5(8)
C30 C31 C32 C33 -0.9(8)
C31 C32 C33 C34 0.1(7)
C26 C25 C34 C29 2.8(6)
C24 C25 C34 C29 -175.1(4)
C26 C25 C34 C33 -176.9(4)
C24 C25 C34 C33 5.2(7)
C30 C29 C34 C25 178.6(4)
C28 C29 C34 C25 -1.5(6)
C30 C29 C34 C33 -1.6(6)
C28 C29 C34 C33 178.2(4)
C32 C33 C34 C25 -179.1(5)
C32 C33 C34 C29 1.2(7)
